data_7158245
loop_
_publ_author_name
'Hoshi, Keita'
'Yasuda, Masashi'
'Nakamura, Takumi'
'Yoshida, Yasushi'
'Ueta, Shoko'
'Minagawa, Keiji'
'Kawamura, Yasuhiko'
'Imada, Yasushi'
'Yagishita, Fumitoshi'

_publ_section_title
;
 Unexpected formation of poly-functionalized fulvenes by the reaction of a
 tetraaryl[5]cumulene with iodine.
;
_journal_issue 35
_journal_name_full 'Organic &amp; biomolecular chemistry'
_journal_page_first 7594
_journal_page_last 7597
_journal_paper_doi 10.1039/d1ob01270c
_journal_volume 19
_journal_year 2021
_chemical_formula_moiety 'C34 H28 I2 O4'
_chemical_formula_sum 'C34 H28 I2 O4'
_chemical_formula_weight 754.40
_space_group_crystal_system monoclinic
_space_group_IT_number 14
_space_group_name_Hall '-P 2yn'
_space_group_name_H-M_alt 'P 1 21/n 1'
_atom_sites_solution_hydrogens geom
_atom_sites_solution_primary direct
_atom_sites_solution_secondary difmap
_audit_update_record
;
2021-06-10 deposited with the CCDC.	2021-08-16 downloaded from the CCDC.
;
_cell_angle_alpha 90.0000
_cell_angle_beta 103.830(7)
_cell_angle_gamma 90.0000
_cell_formula_units_Z 4
_cell_length_a 12.4916(3)
_cell_length_b 14.1803(3)
_cell_length_c 18.3463(5)
_cell_measurement_reflns_used 31495
_cell_measurement_temperature 93
_cell_measurement_theta_max 68.36
_cell_measurement_theta_min 3.12
_cell_volume 3155.55(16)
_computing_cell_refinement 'RAPID AUTO'
_computing_data_collection 'RAPID AUTO (Rigaku, ????)'
_computing_data_reduction 'RAPID AUTO'
_computing_molecular_graphics 'CrystalStructure 4.3'
_computing_publication_material 'CrystalStructure 4.3 (Rigaku, 2019)'
_computing_structure_refinement 'SHELXL Version 2018/3 (Sheldrick, 2008)'
_computing_structure_solution 'SHELXT Version 2018/2 (Sheldrick, 2014)'
_diffrn_ambient_temperature 93
_diffrn_detector_area_resol_mean 10.000
_diffrn_measured_fraction_theta_full 0.987
_diffrn_measured_fraction_theta_max 0.986
_diffrn_measurement_device_type 'Rigaku R-AXIS RAPID'
_diffrn_measurement_method \w
_diffrn_radiation_type 'Cu K\a'
_diffrn_radiation_wavelength 1.54187
_diffrn_reflns_av_R_equivalents 0.1702
_diffrn_reflns_av_unetI/netI 0.1029
_diffrn_reflns_Laue_measured_fraction_full 0.987
_diffrn_reflns_Laue_measured_fraction_max 0.986
_diffrn_reflns_limit_h_max 15
_diffrn_reflns_limit_h_min -14
_diffrn_reflns_limit_k_max 17
_diffrn_reflns_limit_k_min -17
_diffrn_reflns_limit_l_max 20
_diffrn_reflns_limit_l_min -21
_diffrn_reflns_number 34209
_diffrn_reflns_point_group_measured_fraction_full 0.987
_diffrn_reflns_point_group_measured_fraction_max 0.986
_diffrn_reflns_theta_full 67.687
_diffrn_reflns_theta_max 68.251
_diffrn_reflns_theta_min 3.888
_diffrn_standards_number 0
_exptl_absorpt_coefficient_mu 15.930
_exptl_absorpt_correction_T_max 0.620
_exptl_absorpt_correction_T_min 0.124
_exptl_absorpt_correction_type multi-scan
_exptl_absorpt_process_details 'ABSCOR (Rigaku, 1995)'
_exptl_crystal_colour black
_exptl_crystal_density_diffrn 1.588
_exptl_crystal_density_method 'not measured'
_exptl_crystal_description platelet
_exptl_crystal_F_000 1480.00
_exptl_crystal_size_max 0.153
_exptl_crystal_size_mid 0.104
_exptl_crystal_size_min 0.030
_refine_diff_density_max 1.35
_refine_diff_density_min -1.57
_refine_ls_extinction_method none
_refine_ls_goodness_of_fit_ref 1.128
_refine_ls_hydrogen_treatment constr
_refine_ls_number_parameters 439
_refine_ls_number_reflns 5690
_refine_ls_number_restraints 198
_refine_ls_R_factor_all 0.0864
_refine_ls_R_factor_gt 0.0705
_refine_ls_shift/su_max 0.002
_refine_ls_structure_factor_coef Fsqd
_refine_ls_weighting_details 'w = 1/[\s^2^(Fo^2^)+(0.0978P)^2^+5.3489P] where P=(Fo^2^+2Fc^2^)/3'
_refine_ls_weighting_scheme calc
_refine_ls_wR_factor_gt 0.1979
_refine_ls_wR_factor_ref 0.2089
_reflns_Friedel_coverage 0.000
_reflns_number_gt 4413
_reflns_number_total 5690
_reflns_threshold_expression F^2^>2.0\s(F^2^)
_cod_data_source_file d1ob01270c2.cif
_cod_data_source_block yasuda20200115
_cod_depositor_comments 'Adding full bibliography for 7158245--7158249.cif.'
_cod_original_cell_volume 3155.55(17)
_cod_database_code 7158245

loop_
_space_group_symop_id
_space_group_symop_operation_xyz
1 +X,+Y,+Z
2 1/2-X,1/2+Y,1/2-Z
3 -X,-Y,-Z
4 -1/2+X,-1/2-Y,-1/2+Z

loop_
_atom_site_label
_atom_site_type_symbol
_atom_site_fract_x
_atom_site_fract_y
_atom_site_fract_z
_atom_site_U_iso_or_equiv
_atom_site_adp_type
_atom_site_occupancy
_atom_site_site_symmetry_order
_atom_site_calc_flag
_atom_site_refinement_flags_posn
_atom_site_refinement_flags_adp
_atom_site_refinement_flags_occupancy
_atom_site_disorder_assembly
_atom_site_disorder_group
I1 I 0.55897(5) 0.68728(4) 0.78330(4) 0.0591(2) Uani 1 1 d . . . . .
I2 I 0.36066(5) 0.49242(4) 0.77906(3) 0.0544(2) Uani 1 1 d . . . . .
O1 O 0.3232(7) 0.0533(4) 0.6317(5) 0.083(2) Uani 1 1 d . . . . .
O2 O 0.7643(6) 0.2511(4) 0.4284(3) 0.0611(17) Uani 1 1 d . . . . .
O3 O 1.0989(5) 0.4617(5) 0.6048(4) 0.0650(18) Uani 1 1 d . . . . .
O4 O 0.5873(10) 0.9903(6) 0.6090(6) 0.056(3) Uani 0.652(18) 1 d . U P A 1
C1 C 0.5427(6) 0.5718(5) 0.7102(5) 0.0426(19) Uani 1 1 d . . . . .
C2 C 0.4807(8) 0.4960(5) 0.7170(5) 0.045(2) Uani 1 1 d . . . . .
C3 C 0.5080(6) 0.4189(5) 0.6713(4) 0.0381(18) Uani 1 1 d . . . . .
C4 C 0.5905(6) 0.4496(5) 0.6412(4) 0.0352(16) Uani 1 1 d . . . . .
C5 C 0.6179(6) 0.5479(5) 0.6641(5) 0.0383(17) Uani 1 1 d . . . . .
C6 C 0.4533(7) 0.3261(5) 0.6584(5) 0.046(2) Uani 1 1 d . . . . .
C7 C 0.4426(8) 0.2694(6) 0.7207(5) 0.053(2) Uani 1 1 d . . . . .
H7 H 0.466562 0.293498 0.770259 0.064 Uiso 1 1 calc R U . . .
C8 C 0.3972(10) 0.1790(6) 0.7095(6) 0.067(3) Uani 1 1 d . . . . .
H8 H 0.389637 0.141818 0.751057 0.081 Uiso 1 1 calc R U . . .
C9 C 0.3639(9) 0.1445(6) 0.6379(7) 0.063(3) Uani 1 1 d . . . . .
C10 C 0.3656(9) 0.2001(6) 0.5748(6) 0.058(3) Uani 1 1 d . . . . .
H10 H 0.336468 0.177412 0.525286 0.070 Uiso 1 1 calc R U . . .
C11 C 0.4119(7) 0.2901(5) 0.5879(5) 0.048(2) Uani 1 1 d . . . . .
H11 H 0.414913 0.328273 0.545871 0.058 Uiso 1 1 calc R U . . .
C12 C 0.2988(12) 0.0106(7) 0.5614(9) 0.099(5) Uani 1 1 d . . . . .
H12A H 0.246135 0.049683 0.525869 0.148 Uiso 1 1 calc R U . . .
H12B H 0.266483 -0.051750 0.564977 0.148 Uiso 1 1 calc R U . . .
H12C H 0.366554 0.003614 0.543841 0.148 Uiso 1 1 calc R U . . .
C13 C 0.6365(6) 0.4008(5) 0.5832(4) 0.0354(17) Uani 1 1 d . . . . .
C14 C 0.6793(8) 0.3079(5) 0.5984(5) 0.047(2) Uani 1 1 d . . . . .
H14 H 0.678075 0.277457 0.644353 0.057 Uiso 1 1 calc R U . . .
C15 C 0.7228(8) 0.2628(6) 0.5449(5) 0.053(2) Uani 1 1 d . . . . .
H15 H 0.754121 0.201863 0.555631 0.063 Uiso 1 1 calc R U . . .
C16 C 0.7218(7) 0.3039(6) 0.4766(5) 0.046(2) Uani 1 1 d . . . . .
C17 C 0.6810(6) 0.3954(6) 0.4624(5) 0.0442(19) Uani 1 1 d . . . . .
H17 H 0.683293 0.426293 0.416902 0.053 Uiso 1 1 calc R U . . .
C18 C 0.6373(6) 0.4402(6) 0.5152(5) 0.0409(18) Uani 1 1 d . . . . .
H18 H 0.606273 0.501226 0.503918 0.049 Uiso 1 1 calc R U . . .
C19 C 0.7607(9) 0.2905(7) 0.3575(5) 0.058(2) Uani 1 1 d . . . . .
H19A H 0.789042 0.244716 0.326716 0.087 Uiso 1 1 calc R U . . .
H19B H 0.806206 0.347591 0.363533 0.087 Uiso 1 1 calc R U . . .
H19C H 0.684388 0.306636 0.332729 0.087 Uiso 1 1 calc R U . . .
C20 C 0.6978(6) 0.6039(5) 0.6469(4) 0.0368(17) Uani 1 1 d . . . . .
C21 C 0.8016(6) 0.5659(5) 0.6350(4) 0.0381(17) Uani 1 1 d . . . . .
C22 C 0.8506(7) 0.4878(5) 0.6765(5) 0.046(2) Uani 1 1 d . . . . .
H22 H 0.815257 0.459210 0.711340 0.056 Uiso 1 1 calc R U . . .
C23 C 0.9494(7) 0.4514(6) 0.6678(5) 0.046(2) Uani 1 1 d . . . . .
H23 H 0.980564 0.397926 0.696289 0.055 Uiso 1 1 calc R U . . .
C24 C 1.0034(7) 0.4920(6) 0.6181(5) 0.050(2) Uani 1 1 d . . . . .
C25 C 0.9559(8) 0.5725(7) 0.5781(5) 0.056(2) Uani 1 1 d . . . . .
H25 H 0.992148 0.601960 0.544173 0.067 Uiso 1 1 calc R U . . .
C26 C 0.8600(7) 0.6087(6) 0.5872(5) 0.048(2) Uani 1 1 d . . . . .
H26 H 0.831260 0.664229 0.560672 0.058 Uiso 1 1 calc R U . . .
C27 C 1.1377(8) 0.3707(7) 0.6339(7) 0.066(3) Uani 1 1 d . . . . .
H27A H 1.081479 0.323059 0.614116 0.099 Uiso 1 1 calc R U . . .
H27B H 1.152594 0.371735 0.688800 0.099 Uiso 1 1 calc R U . . .
H27C H 1.205665 0.355282 0.618596 0.099 Uiso 1 1 calc R U . . .
C28 C 0.6736(15) 0.7063(14) 0.6435(11) 0.030(3) Uani 0.652(18) 1 d . U P A 1
C29 C 0.7527(14) 0.7772(10) 0.6696(10) 0.038(3) Uani 0.652(18) 1 d . U P A 1
H29 H 0.825108 0.759042 0.695224 0.045 Uiso 0.652(18) 1 calc R U P A 1
C30 C 0.7287(15) 0.8721(10) 0.6592(9) 0.042(3) Uani 0.652(18) 1 d . U P A 1
H30 H 0.783640 0.918236 0.677445 0.050 Uiso 0.652(18) 1 calc R U P A 1
C31 C 0.6236(16) 0.8987(11) 0.6220(9) 0.046(3) Uani 0.652(18) 1 d . U P A 1
C32 C 0.5461(14) 0.8311(10) 0.5943(10) 0.047(3) Uani 0.652(18) 1 d . U P A 1
H32 H 0.473927 0.850286 0.568989 0.056 Uiso 0.652(18) 1 calc R U P A 1
C33 C 0.5701(18) 0.7344(12) 0.6021(14) 0.043(3) Uani 0.652(18) 1 d . U P A 1
H33 H 0.516665 0.688830 0.579510 0.051 Uiso 0.652(18) 1 calc R U P A 1
C34 C 0.6672(14) 1.0619(11) 0.6330(9) 0.062(4) Uani 0.652(18) 1 d . U P A 1
H34A H 0.720882 1.060441 0.601882 0.092 Uiso 0.652(18) 1 calc R U P A 1
H34B H 0.705085 1.051046 0.685608 0.092 Uiso 0.652(18) 1 calc R U P A 1
H34C H 0.630731 1.123525 0.628185 0.092 Uiso 0.652(18) 1 calc R U P A 1
O4A O 0.6787(18) 1.0014(13) 0.6407(13) 0.056(5) Uani 0.348(18) 1 d . U P A 2
C28A C 0.697(3) 0.710(3) 0.636(3) 0.044(6) Uani 0.348(18) 1 d . U P A 2
C29A C 0.589(4) 0.753(2) 0.611(3) 0.046(5) Uani 0.348(18) 1 d . U P A 2
H29A H 0.523864 0.717142 0.594860 0.055 Uiso 0.348(18) 1 calc R U P A 2
C30A C 0.677(3) 0.899(2) 0.640(2) 0.050(5) Uani 0.348(18) 1 d . U P A 2
C31A C 0.775(3) 0.857(2) 0.666(2) 0.050(5) Uani 0.348(18) 1 d . U P A 2
H31A H 0.839038 0.894950 0.683575 0.060 Uiso 0.348(18) 1 calc R U P A 2
C32A C 0.588(3) 0.850(2) 0.6118(19) 0.048(5) Uani 0.348(18) 1 d . U P A 2
H32A H 0.520258 0.882037 0.591528 0.058 Uiso 0.348(18) 1 calc R U P A 2
C33A C 0.785(3) 0.760(2) 0.668(2) 0.045(5) Uani 0.348(18) 1 d . U P A 2
H33A H 0.852718 0.730201 0.691814 0.054 Uiso 0.348(18) 1 calc R U P A 2
C34A C 0.571(3) 1.050(2) 0.6231(18) 0.063(7) Uani 0.348(18) 1 d . U P A 2
H34D H 0.538093 1.044986 0.569186 0.094 Uiso 0.348(18) 1 calc R U P A 2
H34E H 0.581968 1.116377 0.637340 0.094 Uiso 0.348(18) 1 calc R U P A 2
H34F H 0.522693 1.020237 0.651174 0.094 Uiso 0.348(18) 1 calc R U P A 2

loop_
_atom_site_aniso_label
_atom_site_aniso_U_11
_atom_site_aniso_U_22
_atom_site_aniso_U_33
_atom_site_aniso_U_23
_atom_site_aniso_U_13
_atom_site_aniso_U_12
I1 0.0776(5) 0.0458(3) 0.0580(5) -0.0182(3) 0.0246(3) -0.0110(3)
I2 0.0645(4) 0.0457(3) 0.0588(5) -0.0064(3) 0.0263(3) -0.0007(2)
O1 0.128(6) 0.032(3) 0.114(6) -0.019(4) 0.081(5) -0.021(4)
O2 0.086(5) 0.069(4) 0.033(3) 0.003(3) 0.025(3) 0.033(4)
O3 0.046(3) 0.070(4) 0.081(5) -0.006(4) 0.021(3) 0.001(3)
O4 0.075(7) 0.029(4) 0.061(6) 0.000(4) 0.010(5) -0.006(4)
C1 0.046(4) 0.034(4) 0.044(5) -0.007(4) 0.005(4) -0.010(3)
C2 0.072(6) 0.038(4) 0.026(5) 0.000(3) 0.010(4) 0.003(4)
C3 0.050(4) 0.029(3) 0.037(5) 0.000(3) 0.014(4) 0.012(3)
C4 0.042(4) 0.027(3) 0.038(4) -0.002(3) 0.012(3) 0.003(3)
C5 0.042(4) 0.030(4) 0.040(5) -0.005(3) 0.005(3) 0.001(3)
C6 0.055(5) 0.027(3) 0.060(6) -0.002(4) 0.024(4) 0.006(3)
C7 0.075(6) 0.039(4) 0.054(6) 0.008(4) 0.031(5) 0.012(4)
C8 0.109(9) 0.042(5) 0.066(8) 0.012(5) 0.052(7) 0.007(5)
C9 0.080(7) 0.029(4) 0.094(9) -0.009(5) 0.049(6) -0.014(4)
C10 0.077(6) 0.037(4) 0.068(7) -0.019(4) 0.034(6) -0.014(4)
C11 0.059(5) 0.028(4) 0.063(6) -0.002(4) 0.024(5) 0.006(4)
C12 0.119(11) 0.039(5) 0.155(14) -0.017(7) 0.064(10) -0.018(6)
C13 0.040(4) 0.033(3) 0.037(5) 0.004(3) 0.015(3) 0.004(3)
C14 0.064(5) 0.043(4) 0.040(5) 0.007(4) 0.020(4) 0.016(4)
C15 0.067(6) 0.037(4) 0.052(6) 0.007(4) 0.012(5) 0.024(4)
C16 0.056(5) 0.052(5) 0.034(5) 0.005(4) 0.019(4) 0.015(4)
C17 0.044(4) 0.044(4) 0.045(5) 0.006(4) 0.012(4) 0.005(4)
C18 0.038(4) 0.040(4) 0.043(5) 0.003(4) 0.007(3) 0.005(3)
C19 0.076(6) 0.058(5) 0.049(6) -0.005(5) 0.031(5) 0.010(5)
C20 0.041(4) 0.036(4) 0.033(4) -0.004(3) 0.007(3) -0.004(3)
C21 0.038(4) 0.036(4) 0.038(5) 0.000(3) 0.004(3) -0.009(3)
C22 0.051(5) 0.039(4) 0.047(5) -0.005(4) 0.008(4) -0.005(4)
C23 0.042(4) 0.047(4) 0.044(5) 0.000(4) -0.001(4) 0.003(4)
C24 0.044(5) 0.058(5) 0.046(6) -0.008(4) 0.009(4) -0.005(4)
C25 0.067(6) 0.063(5) 0.043(5) 0.012(5) 0.024(5) -0.010(5)
C26 0.050(5) 0.049(5) 0.045(5) 0.006(4) 0.013(4) -0.005(4)
C27 0.051(5) 0.063(6) 0.088(8) -0.004(6) 0.025(5) -0.004(5)
C28 0.046(7) 0.023(5) 0.026(6) 0.004(4) 0.020(5) -0.003(5)
C29 0.053(7) 0.030(5) 0.033(6) -0.001(5) 0.014(5) -0.004(4)
C30 0.055(7) 0.026(5) 0.046(6) -0.005(5) 0.016(5) -0.010(5)
C31 0.060(6) 0.031(4) 0.049(6) 0.002(4) 0.015(5) -0.006(4)
C32 0.057(6) 0.029(5) 0.052(7) 0.001(5) 0.009(5) -0.002(4)
C33 0.052(7) 0.031(6) 0.045(7) 0.001(5) 0.013(5) 0.002(5)
C34 0.079(10) 0.031(7) 0.072(10) 0.009(6) 0.011(8) -0.010(6)
O4A 0.064(10) 0.027(7) 0.077(10) -0.007(7) 0.017(8) 0.003(6)
C28A 0.051(11) 0.029(8) 0.056(11) -0.005(8) 0.020(9) 0.001(7)
C29A 0.050(10) 0.029(8) 0.060(11) -0.008(8) 0.018(8) -0.002(7)
C30A 0.055(10) 0.028(7) 0.067(10) -0.003(6) 0.016(8) 0.000(6)
C31A 0.055(10) 0.031(8) 0.065(10) -0.005(7) 0.016(8) 0.003(7)
C32A 0.054(10) 0.030(8) 0.062(11) -0.006(7) 0.017(8) 0.001(7)
C33A 0.048(10) 0.031(8) 0.059(11) -0.008(7) 0.022(9) 0.003(7)
C34A 0.071(14) 0.032(11) 0.085(16) -0.020(11) 0.020(12) 0.011(10)

loop_
_atom_type_symbol
_atom_type_description
_atom_type_scat_dispersion_real
_atom_type_scat_dispersion_imag
_atom_type_scat_source
C C 0.0181 0.0091
;
International Tables for Crystallography
(Vol. C, Tables 4.2.6.8 and 6.1.1.4)
;
H H 0.0000 0.0000
;
International Tables for Crystallography
(Vol. C, Table 6.1.1.4)
;
I I -0.3257 6.8362
;
International Tables for Crystallography
(Vol. C, Tables 4.2.6.8 and 6.1.1.4)
;
O O 0.0492 0.0322
;
International Tables for Crystallography
(Vol. C, Tables 4.2.6.8 and 6.1.1.4)
;

loop_
_geom_angle_atom_site_label_1
_geom_angle_atom_site_label_2
_geom_angle_atom_site_label_3
_geom_angle
_geom_angle_site_symmetry_1
_geom_angle_site_symmetry_3
_geom_angle_publ_flag
C9 O1 C12 118.6(9) . . ?
C16 O2 C19 116.8(7) . . ?
C24 O3 C27 117.1(7) . . ?
C31 O4 C34 116.2(13) . . ?
C2 C1 C5 109.6(7) . . ?
C2 C1 I1 122.3(6) . . ?
C5 C1 I1 125.5(5) . . ?
C1 C2 C3 108.9(8) . . ?
C1 C2 I2 124.9(6) . . ?
C3 C2 I2 126.1(6) . . ?
C4 C3 C2 107.3(7) . . ?
C4 C3 C6 126.2(7) . . ?
C2 C3 C6 126.4(7) . . ?
C3 C4 C5 109.6(6) . . ?
C3 C4 C13 127.0(7) . . ?
C5 C4 C13 122.6(6) . . ?
C20 C5 C1 127.6(7) . . ?
C20 C5 C4 127.9(7) . . ?
C1 C5 C4 104.5(6) . . ?
C11 C6 C7 117.3(8) . . ?
C11 C6 C3 122.5(8) . . ?
C7 C6 C3 120.1(8) . . ?
C8 C7 C6 120.7(9) . . ?
C8 C7 H7 119.7 . . ?
C6 C7 H7 119.7 . . ?
C9 C8 C7 119.2(9) . . ?
C9 C8 H8 120.4 . . ?
C7 C8 H8 120.4 . . ?
C8 C9 O1 115.7(9) . . ?
C8 C9 C10 122.0(8) . . ?
O1 C9 C10 122.3(10) . . ?
C11 C10 C9 117.2(9) . . ?
C11 C10 H10 121.4 . . ?
C9 C10 H10 121.4 . . ?
C6 C11 C10 123.3(9) . . ?
C6 C11 H11 118.4 . . ?
C10 C11 H11 118.4 . . ?
O1 C12 H12A 109.5 . . ?
O1 C12 H12B 109.5 . . ?
H12A C12 H12B 109.5 . . ?
O1 C12 H12C 109.5 . . ?
H12A C12 H12C 109.5 . . ?
H12B C12 H12C 109.5 . . ?
C18 C13 C14 118.2(7) . . ?
C18 C13 C4 123.2(7) . . ?
C14 C13 C4 118.6(7) . . ?
C15 C14 C13 118.7(8) . . ?
C15 C14 H14 120.7 . . ?
C13 C14 H14 120.7 . . ?
C16 C15 C14 121.9(7) . . ?
C16 C15 H15 119.0 . . ?
C14 C15 H15 119.0 . . ?
O2 C16 C15 116.0(7) . . ?
O2 C16 C17 125.0(8) . . ?
C15 C16 C17 119.0(7) . . ?
C18 C17 C16 119.2(8) . . ?
C18 C17 H17 120.4 . . ?
C16 C17 H17 120.4 . . ?
C13 C18 C17 122.9(7) . . ?
C13 C18 H18 118.6 . . ?
C17 C18 H18 118.6 . . ?
O2 C19 H19A 109.5 . . ?
O2 C19 H19B 109.5 . . ?
H19A C19 H19B 109.5 . . ?
O2 C19 H19C 109.5 . . ?
H19A C19 H19C 109.5 . . ?
H19B C19 H19C 109.5 . . ?
C5 C20 C21 122.7(7) . . ?
C5 C20 C28 115.1(8) . . ?
C21 C20 C28 122.2(8) . . ?
C5 C20 C28A 128.7(15) . . ?
C21 C20 C28A 108.6(15) . . ?
C22 C21 C26 117.2(8) . . ?
C22 C21 C20 119.8(7) . . ?
C26 C21 C20 122.9(7) . . ?
C23 C22 C21 121.3(8) . . ?
C23 C22 H22 119.4 . . ?
C21 C22 H22 119.4 . . ?
C22 C23 C24 120.7(8) . . ?
C22 C23 H23 119.6 . . ?
C24 C23 H23 119.6 . . ?
O3 C24 C23 125.5(8) . . ?
O3 C24 C25 116.6(8) . . ?
C23 C24 C25 118.0(8) . . ?
C26 C25 C24 121.3(8) . . ?
C26 C25 H25 119.3 . . ?
C24 C25 H25 119.3 . . ?
C25 C26 C21 121.4(8) . . ?
C25 C26 H26 119.3 . . ?
C21 C26 H26 119.3 . . ?
O3 C27 H27A 109.5 . . ?
O3 C27 H27B 109.5 . . ?
H27A C27 H27B 109.5 . . ?
O3 C27 H27C 109.5 . . ?
H27A C27 H27C 109.5 . . ?
H27B C27 H27C 109.5 . . ?
C33 C28 C29 117.7(16) . . ?
C33 C28 C20 117.2(16) . . ?
C29 C28 C20 124.4(15) . . ?
C30 C29 C28 122.4(15) . . ?
C30 C29 H29 118.8 . . ?
C28 C29 H29 118.8 . . ?
C31 C30 C29 119.0(13) . . ?
C31 C30 H30 120.5 . . ?
C29 C30 H30 120.5 . . ?
C32 C31 O4 114.9(15) . . ?
C32 C31 C30 119.8(14) . . ?
O4 C31 C30 125.4(16) . . ?
C31 C32 C33 122.0(15) . . ?
C31 C32 H32 119.0 . . ?
C33 C32 H32 119.0 . . ?
C28 C33 C32 118.9(15) . . ?
C28 C33 H33 120.6 . . ?
C32 C33 H33 120.6 . . ?
O4 C34 H34A 109.5 . . ?
O4 C34 H34B 109.5 . . ?
H34A C34 H34B 109.5 . . ?
O4 C34 H34C 109.5 . . ?
H34A C34 H34C 109.5 . . ?
H34B C34 H34C 109.5 . . ?
C30A O4A C34A 117(2) . . ?
C33A C28A C29A 121(4) . . ?
C33A C28A C20 120(4) . . ?
C29A C28A C20 116(3) . . ?
C32A C29A C28A 116(3) . . ?
C32A C29A H29A 122.1 . . ?
C28A C29A H29A 122.0 . . ?
C32A C30A C31A 121(3) . . ?
C32A C30A O4A 123(3) . . ?
C31A C30A O4A 116(3) . . ?
C30A C31A C33A 121(3) . . ?
C30A C31A H31A 119.3 . . ?
C33A C31A H31A 119.3 . . ?
C30A C32A C29A 122(3) . . ?
C30A C32A H32A 119.2 . . ?
C29A C32A H32A 119.2 . . ?
C28A C33A C31A 118(3) . . ?
C28A C33A H33A 121.2 . . ?
C31A C33A H33A 121.2 . . ?
O4A C34A H34D 109.5 . . ?
O4A C34A H34E 109.5 . . ?
H34D C34A H34E 109.5 . . ?
O4A C34A H34F 109.5 . . ?
H34D C34A H34F 109.5 . . ?
H34E C34A H34F 109.5 . . ?

loop_
_geom_bond_atom_site_label_1
_geom_bond_atom_site_label_2
_geom_bond_distance
_geom_bond_site_symmetry_2
_geom_bond_publ_flag
I1 C1 2.095(8) . ?
I2 C2 2.089(9) . ?
O1 C9 1.385(10) . ?
O1 C12 1.391(15) . ?
O2 C16 1.359(9) . ?
O2 C19 1.408(11) . ?
O3 C24 1.343(10) . ?
O3 C27 1.435(11) . ?
O4 C31 1.379(18) . ?
O4 C34 1.417(19) . ?
C1 C2 1.349(11) . ?
C1 C5 1.446(11) . ?
C2 C3 1.466(10) . ?
C3 C4 1.352(10) . ?
C3 C6 1.476(10) . ?
C4 C5 1.473(10) . ?
C4 C13 1.495(10) . ?
C5 C20 1.371(10) . ?
C6 C11 1.371(12) . ?
C6 C7 1.429(12) . ?
C7 C8 1.397(13) . ?
C7 H7 0.9500 . ?
C8 C9 1.370(15) . ?
C8 H8 0.9500 . ?
C9 C10 1.404(14) . ?
C10 C11 1.399(11) . ?
C10 H10 0.9500 . ?
C11 H11 0.9500 . ?
C12 H12A 0.9800 . ?
C12 H12B 0.9800 . ?
C12 H12C 0.9800 . ?
C13 C18 1.369(11) . ?
C13 C14 1.424(10) . ?
C14 C15 1.386(11) . ?
C14 H14 0.9500 . ?
C15 C16 1.381(12) . ?
C15 H15 0.9500 . ?
C16 C17 1.395(11) . ?
C17 C18 1.375(11) . ?
C17 H17 0.9500 . ?
C18 H18 0.9500 . ?
C19 H19A 0.9800 . ?
C19 H19B 0.9800 . ?
C19 H19C 0.9800 . ?
C20 C21 1.468(10) . ?
C20 C28 1.48(2) . ?
C20 C28A 1.52(5) . ?
C21 C22 1.399(11) . ?
C21 C26 1.405(11) . ?
C22 C23 1.381(12) . ?
C22 H22 0.9500 . ?
C23 C24 1.384(12) . ?
C23 H23 0.9500 . ?
C24 C25 1.408(12) . ?
C25 C26 1.350(12) . ?
C25 H25 0.9500 . ?
C26 H26 0.9500 . ?
C27 H27A 0.9800 . ?
C27 H27B 0.9800 . ?
C27 H27C 0.9800 . ?
C28 C33 1.39(3) . ?
C28 C29 1.41(2) . ?
C29 C30 1.38(2) . ?
C29 H29 0.9500 . ?
C30 C31 1.38(2) . ?
C30 H30 0.9500 . ?
C31 C32 1.37(2) . ?
C32 C33 1.40(2) . ?
C32 H32 0.9500 . ?
C33 H33 0.9500 . ?
C34 H34A 0.9800 . ?
C34 H34B 0.9800 . ?
C34 H34C 0.9800 . ?
O4A C30A 1.45(3) . ?
O4A C34A 1.47(4) . ?
C28A C33A 1.32(5) . ?
C28A C29A 1.46(5) . ?
C29A C32A 1.37(4) . ?
C29A H29A 0.9500 . ?
C30A C32A 1.32(4) . ?
C30A C31A 1.34(4) . ?
C31A C33A 1.39(4) . ?
C31A H31A 0.9500 . ?
C32A H32A 0.9500 . ?
C33A H33A 0.9500 . ?
C34A H34D 0.9800 . ?
C34A H34E 0.9800 . ?
C34A H34F 0.9800 . ?

loop_
_geom_torsion_atom_site_label_1
_geom_torsion_atom_site_label_2
_geom_torsion_atom_site_label_3
_geom_torsion_atom_site_label_4
_geom_torsion
_geom_torsion_site_symmetry_1
_geom_torsion_site_symmetry_2
_geom_torsion_site_symmetry_3
_geom_torsion_site_symmetry_4
_geom_torsion_publ_flag
C5 C1 C2 C3 -3.5(10) . . . . ?
I1 C1 C2 C3 -165.7(5) . . . . ?
C5 C1 C2 I2 179.2(6) . . . . ?
I1 C1 C2 I2 16.9(11) . . . . ?
C1 C2 C3 C4 3.3(10) . . . . ?
I2 C2 C3 C4 -179.4(6) . . . . ?
C1 C2 C3 C6 -175.1(8) . . . . ?
I2 C2 C3 C6 2.2(12) . . . . ?
C2 C3 C4 C5 -1.7(9) . . . . ?
C6 C3 C4 C5 176.6(8) . . . . ?
C2 C3 C4 C13 -171.8(7) . . . . ?
C6 C3 C4 C13 6.6(13) . . . . ?
C2 C1 C5 C20 -176.6(8) . . . . ?
I1 C1 C5 C20 -15.0(12) . . . . ?
C2 C1 C5 C4 2.4(9) . . . . ?
I1 C1 C5 C4 163.9(6) . . . . ?
C3 C4 C5 C20 178.7(8) . . . . ?
C13 C4 C5 C20 -10.7(12) . . . . ?
C3 C4 C5 C1 -0.3(9) . . . . ?
C13 C4 C5 C1 170.3(7) . . . . ?
C4 C3 C6 C11 -50.8(12) . . . . ?
C2 C3 C6 C11 127.3(9) . . . . ?
C4 C3 C6 C7 128.7(9) . . . . ?
C2 C3 C6 C7 -53.2(12) . . . . ?
C11 C6 C7 C8 3.5(13) . . . . ?
C3 C6 C7 C8 -176.0(8) . . . . ?
C6 C7 C8 C9 0.6(15) . . . . ?
C7 C8 C9 O1 177.9(9) . . . . ?
C7 C8 C9 C10 -5.2(16) . . . . ?
C12 O1 C9 C8 -173.3(11) . . . . ?
C12 O1 C9 C10 9.8(15) . . . . ?
C8 C9 C10 C11 5.4(15) . . . . ?
O1 C9 C10 C11 -177.9(9) . . . . ?
C7 C6 C11 C10 -3.3(13) . . . . ?
C3 C6 C11 C10 176.2(8) . . . . ?
C9 C10 C11 C6 -1.0(14) . . . . ?
C3 C4 C13 C18 121.1(9) . . . . ?
C5 C4 C13 C18 -47.8(11) . . . . ?
C3 C4 C13 C14 -57.3(11) . . . . ?
C5 C4 C13 C14 133.8(8) . . . . ?
C18 C13 C14 C15 2.0(12) . . . . ?
C4 C13 C14 C15 -179.5(8) . . . . ?
C13 C14 C15 C16 -2.5(14) . . . . ?
C19 O2 C16 C15 177.9(9) . . . . ?
C19 O2 C16 C17 -3.7(13) . . . . ?
C14 C15 C16 O2 -178.2(9) . . . . ?
C14 C15 C16 C17 3.3(14) . . . . ?
O2 C16 C17 C18 178.2(8) . . . . ?
C15 C16 C17 C18 -3.5(13) . . . . ?
C14 C13 C18 C17 -2.4(12) . . . . ?
C4 C13 C18 C17 179.2(7) . . . . ?
C16 C17 C18 C13 3.2(13) . . . . ?
C1 C5 C20 C21 147.7(8) . . . . ?
C4 C5 C20 C21 -31.0(13) . . . . ?
C1 C5 C20 C28 -30.4(14) . . . . ?
C4 C5 C20 C28 150.9(11) . . . . ?
C1 C5 C20 C28A -33(3) . . . . ?
C4 C5 C20 C28A 148(3) . . . . ?
C5 C20 C21 C22 -34.2(11) . . . . ?
C28 C20 C21 C22 143.7(12) . . . . ?
C28A C20 C21 C22 147(2) . . . . ?
C5 C20 C21 C26 150.7(8) . . . . ?
C28 C20 C21 C26 -31.4(15) . . . . ?
C28A C20 C21 C26 -28(2) . . . . ?
C26 C21 C22 C23 -3.3(12) . . . . ?
C20 C21 C22 C23 -178.7(7) . . . . ?
C21 C22 C23 C24 0.6(13) . . . . ?
C27 O3 C24 C23 11.9(13) . . . . ?
C27 O3 C24 C25 -168.8(8) . . . . ?
C22 C23 C24 O3 -179.2(8) . . . . ?
C22 C23 C24 C25 1.5(13) . . . . ?
O3 C24 C25 C26 179.9(9) . . . . ?
C23 C24 C25 C26 -0.8(14) . . . . ?
C24 C25 C26 C21 -2.0(14) . . . . ?
C22 C21 C26 C25 4.0(12) . . . . ?
C20 C21 C26 C25 179.2(8) . . . . ?
C5 C20 C28 C33 -48(2) . . . . ?
C21 C20 C28 C33 133.6(15) . . . . ?
C5 C20 C28 C29 141.5(13) . . . . ?
C21 C20 C28 C29 -37(2) . . . . ?
C33 C28 C29 C30 4(2) . . . . ?
C20 C28 C29 C30 174.0(14) . . . . ?
C28 C29 C30 C31 0(2) . . . . ?
C34 O4 C31 C32 -176.4(14) . . . . ?
C34 O4 C31 C30 3(2) . . . . ?
C29 C30 C31 C32 -2(2) . . . . ?
C29 C30 C31 O4 178.6(14) . . . . ?
O4 C31 C32 C33 179.3(17) . . . . ?
C30 C31 C32 C33 0(3) . . . . ?
C29 C28 C33 C32 -6(3) . . . . ?
C20 C28 C33 C32 -176.7(16) . . . . ?
C31 C32 C33 C28 4(3) . . . . ?
C5 C20 C28A C33A 134(3) . . . . ?
C21 C20 C28A C33A -47(4) . . . . ?
C5 C20 C28A C29A -27(5) . . . . ?
C21 C20 C28A C29A 153(3) . . . . ?
C33A C28A C29A C32A 10(7) . . . . ?
C20 C28A C29A C32A 170(3) . . . . ?
C34A O4A C30A C32A 13(4) . . . . ?
C34A O4A C30A C31A -171(3) . . . . ?
C32A C30A C31A C33A -4(5) . . . . ?
O4A C30A C31A C33A -179(3) . . . . ?
C31A C30A C32A C29A 3(6) . . . . ?
O4A C30A C32A C29A 179(3) . . . . ?
C28A C29A C32A C30A -6(6) . . . . ?
C29A C28A C33A C31A -11(6) . . . . ?
C20 C28A C33A C31A -170(3) . . . . ?
C30A C31A C33A C28A 8(5) . . . . ?
